data_4310800
loop_
_publ_author_name
'Subrata Kumar Dey'
'Nijhuma Mondal'
'M. Salah El Fallah'
'Ramon Vicente'
'Albert Escuer'
'Xavier Solans'
'M. Font-Bard\'ia'
'T. Matsushita'
'V. Gramlich'
'Samiran Mitra'

_publ_section_title
;
 Crystal Structure and Magnetic Interactions in Nickel(II) Dibridged
 Complexes Formed by Two Azide Groups or by Both Phenolate Oxygen-Azide,
 -Thiocyanate, -Carboxylate, or -Cyanate Groups
;
_journal_name_full 'Inorganic Chemistry'
_journal_page_first 2427
_journal_page_last 2434
_journal_paper_doi 10.1021/ic0352553
_journal_volume 43
_journal_year 2004
_chemical_formula_sum 'C53 H72 N11 Ni4 O12 S3'
_chemical_formula_weight 1386.24
_chemical_name_systematic
;
  ?
;
_space_group_IT_number 4
_symmetry_cell_setting monoclinic
_symmetry_space_group_name_Hall 'P 2yb'
_symmetry_space_group_name_H-M 'P 1 21 1'
_atom_sites_solution_hydrogens geom
_atom_sites_solution_primary direct
_atom_sites_solution_secondary difmap
_audit_creation_method SHELXL-97
_cell_angle_alpha 90.00
_cell_angle_beta 102.95
_cell_angle_gamma 90.00
_cell_formula_units_Z 2
_cell_length_a 13.8790(10)
_cell_length_b 13.7700(10)
_cell_length_c 16.3400(10)
_cell_measurement_temperature 293(2)
_cell_volume 3043.4(4)
_computing_structure_refinement 'SHELXL-97 (Sheldrick, 1997)'
_computing_structure_solution 'SHELXS-97 (Sheldrick, 1990)'
_diffrn_ambient_temperature 293(2)
_diffrn_measured_fraction_theta_full 0.823
_diffrn_measured_fraction_theta_max 0.823
_diffrn_radiation_monochromator graphite
_diffrn_radiation_source 'fine-focus sealed tube'
_diffrn_radiation_type MoK\a
_diffrn_radiation_wavelength 0.71069
_diffrn_reflns_av_R_equivalents 0.0000
_diffrn_reflns_av_sigmaI/netI 0.0292
_diffrn_reflns_limit_h_max 17
_diffrn_reflns_limit_h_min -18
_diffrn_reflns_limit_k_max 18
_diffrn_reflns_limit_k_min 0
_diffrn_reflns_limit_l_max 21
_diffrn_reflns_limit_l_min 0
_diffrn_reflns_number 6579
_diffrn_reflns_theta_full 28.43
_diffrn_reflns_theta_max 28.43
_diffrn_reflns_theta_min 1.28
_exptl_absorpt_coefficient_mu 1.389
_exptl_crystal_density_diffrn 1.513
_exptl_crystal_density_method 'not measured'
_exptl_crystal_F_000 1446
_refine_diff_density_max 0.309
_refine_diff_density_min -0.267
_refine_diff_density_rms 0.047
_refine_ls_abs_structure_details 'Flack H D (1983), Acta Cryst. A39, 876-881'
_refine_ls_abs_structure_Flack -0.018(16)
_refine_ls_extinction_method none
_refine_ls_goodness_of_fit_ref 1.053
_refine_ls_hydrogen_treatment mixed
_refine_ls_matrix_type full
_refine_ls_number_parameters 742
_refine_ls_number_reflns 6579
_refine_ls_number_restraints 7
_refine_ls_restrained_S_all 1.064
_refine_ls_R_factor_all 0.0539
_refine_ls_R_factor_gt 0.0296
_refine_ls_shift/su_max 1.093
_refine_ls_shift/su_mean 0.110
_refine_ls_structure_factor_coef Fsqd
_refine_ls_weighting_details 'w=1/[\s^2^(Fo^2^)+(0.0404P)^2^+0.3220P] where P=(Fo^2^+2Fc^2^)/3'
_refine_ls_weighting_scheme calc
_refine_ls_wR_factor_gt 0.0711
_refine_ls_wR_factor_ref 0.0764
_reflns_number_gt 4910
_reflns_number_total 6579
_reflns_threshold_expression >2sigma(I)
_cod_data_source_file ic0352553si20031030_111114_2.cif
_cod_data_source_block 2
_cod_depositor_comments
;
The following automatic conversions were performed:

'_refine_ls_weighting_scheme' value 'calc
w=1/[\s^2^(Fo^2^)+(0.0404P)^2^+0.3220P] where P=(Fo^2^+2Fc^2^)/3' was
changed to 'calc'. New tag '_refine_ls_weighting_details' was
created. The value of the new tag was set to
'w=1/[\s^2^(Fo^2^)+(0.0404P)^2^+0.3220P] where P=(Fo^2^+2Fc^2^)/3'.

Automatic conversion script
Id: cif_fix_values 3143 2015-03-26 13:38:13Z robertas 
;
_cod_database_code 4310800

loop_
_symmetry_equiv_pos_as_xyz
'x, y, z'
'-x, y+1/2, -z'

loop_
_atom_site_label
_atom_site_type_symbol
_atom_site_fract_x
_atom_site_fract_y
_atom_site_fract_z
_atom_site_U_iso_or_equiv
_atom_site_adp_type
_atom_site_occupancy
_atom_site_calc_flag
_atom_site_refinement_flags
_atom_site_disorder_assembly
_atom_site_disorder_group
Ni1 Ni 0.28292(5) -0.09440(5) 0.21427(5) 0.0391(2) Uani 1 d . . .
Ni2 Ni 0.44577(5) 0.08338(5) 0.27475(5) 0.03668(19) Uani 1 d . . .
Ni4 Ni -0.21779(5) 0.56778(5) 0.21417(5) 0.0398(2) Uani 1 d . . .
Ni3 Ni -0.05413(5) 0.38911(5) 0.27452(5) 0.0396(2) Uani 1 d . . .
S1 S 0.39480(17) -0.36973(18) 0.38322(16) 0.0842(7) Uani 1 d . . .
S2 S 0.49046(16) -0.07722(18) 0.03860(14) 0.0833(6) Uani 1 d . . .
S3 S -0.09819(19) 0.84151(19) 0.38434(16) 0.0965(9) Uani 1 d . . .
O1 O 0.3360(3) 0.0069(3) 0.3050(3) 0.0415(11) Uani 1 d . . .
O2 O 0.4181(3) 0.1600(3) 0.3871(3) 0.0432(11) Uani 1 d . . .
O3 O 0.2119(3) 0.0344(4) 0.1455(3) 0.0617(15) Uani 1 d . . .
O4 O 0.3477(3) 0.1697(3) 0.2022(3) 0.0474(12) Uani 1 d . . .
O5 O 0.1911(4) 0.2565(3) 0.1171(3) 0.0594(14) Uani 1 d . . .
C1 C 0.2856(5) 0.0452(4) 0.3571(4) 0.0440(17) Uani 1 d . . .
C2 C 0.3267(4) 0.1241(5) 0.4016(4) 0.0371(15) Uani 1 d . . .
C3 C 0.2882(5) 0.1668(6) 0.4671(4) 0.059(2) Uani 1 d . . .
H3 H 0.3215 0.2162 0.5008 0.070 Uiso 1 calc R . .
C4 C 0.1962(5) 0.1302(6) 0.4784(4) 0.061(2) Uani 1 d . . .
H4 H 0.1655 0.1587 0.5175 0.073 Uiso 1 calc R . .
C5 C 0.1529(5) 0.0531(5) 0.4318(4) 0.0507(18) Uani 1 d . . .
H5 H 0.0944 0.0275 0.4413 0.061 Uiso 1 calc R . .
C6 C 0.1956(4) 0.0118(5) 0.3694(4) 0.0409(16) Uani 1 d . . .
C7 C 0.1451(4) -0.0673(6) 0.3216(4) 0.057(2) Uani 1 d . . .
H7 H 0.0878 -0.0876 0.3371 0.069 Uiso 1 calc R . .
N8 N 0.1664(3) -0.1129(4) 0.2626(3) 0.0423(13) Uani 1 d . . .
C9 C 0.1053(5) -0.1920(5) 0.2211(5) 0.065(2) Uani 1 d . . .
H9 H 0.0392 -0.1865 0.2310 0.078 Uiso 1 calc R . .
H9A H 0.1329 -0.2537 0.2438 0.078 Uiso 1 calc R . .
C10 C 0.1008(4) -0.1885(4) 0.1301(3) 0.0503(15) Uani 1 d . . .
H10 H 0.0682 -0.1294 0.1062 0.060 Uiso 1 calc R . .
H10A H 0.0636 -0.2435 0.1023 0.060 Uiso 1 calc R . .
N11 N 0.2035(4) -0.1914(4) 0.1181(4) 0.0546(17) Uani 1 d . . .
C12 C 0.2544(7) -0.2881(8) 0.1255(6) 0.110(3) Uani 1 d . . .
H12 H 0.3201 -0.2802 0.1169 0.133 Uiso 1 calc R . .
H12A H 0.2180 -0.3316 0.0839 0.133 Uiso 1 calc R . .
H12B H 0.2576 -0.3144 0.1805 0.133 Uiso 1 calc R . .
C13 C 0.2023(7) -0.1514(8) 0.0315(5) 0.110(3) Uani 1 d . . .
H13 H 0.2684 -0.1505 0.0227 0.133 Uiso 1 calc R . .
H13A H 0.1763 -0.0865 0.0271 0.133 Uiso 1 calc R . .
H13B H 0.1614 -0.1917 -0.0102 0.133 Uiso 1 calc R . .
C14 C 0.4518(5) 0.2547(5) 0.4177(5) 0.068(2) Uani 1 d . . .
H14 H 0.4578 0.2573 0.4773 0.081 Uiso 1 calc R . .
H14A H 0.4052 0.3028 0.3909 0.081 Uiso 1 calc R . .
H14B H 0.5151 0.2674 0.4052 0.081 Uiso 1 calc R . .
N15 N 0.3573(4) -0.2040(5) 0.2858(4) 0.0547(16) Uani 1 d . . .
C16 C 0.3768(5) -0.2680(5) 0.3256(4) 0.0486(18) Uani 1 d . . .
C17 C 0.3619(4) 0.2581(5) 0.1775(4) 0.0393(15) Uani 1 d . . .
C18 C 0.2745(5) 0.3123(5) 0.1339(4) 0.0469(17) Uani 1 d . . .
C19 C 0.2815(6) 0.4044(5) 0.1084(5) 0.063(2) Uani 1 d . . .
H19 H 0.2261 0.4361 0.0774 0.075 Uiso 1 calc R . .
C20 C 0.3764(5) 0.4538(5) 0.1296(4) 0.061(2) Uani 1 d . . .
H20 H 0.3816 0.5194 0.1176 0.073 Uiso 1 calc R . .
C21 C 0.4542(4) 0.4039(5) 0.1658(4) 0.0506(15) Uani 1 d . . .
H21 H 0.5151 0.4350 0.1749 0.061 Uiso 1 calc R . .
C22 C 0.4533(5) 0.3070(5) 0.1921(4) 0.0474(17) Uani 1 d . . .
C23 C 0.5405(5) 0.2632(6) 0.2327(4) 0.0494(18) Uani 1 d . . .
H23 H 0.5973 0.3005 0.2373 0.059 Uiso 1 calc R . .
N24 N 0.5538(3) 0.1765(5) 0.2653(4) 0.0525(17) Uani 1 d . . .
C25 C 0.6525(4) 0.1381(6) 0.3016(4) 0.0539(19) Uani 1 d . . .
H25 H 0.6988 0.1908 0.3192 0.065 Uiso 1 calc R . .
H25A H 0.6758 0.0990 0.2605 0.065 Uiso 1 calc R . .
C26 C 0.6436(4) 0.0757(6) 0.3774(3) 0.0480(16) Uani 1 d . . .
H26 H 0.7059 0.0427 0.3989 0.058 Uiso 1 calc R . .
H26A H 0.6308 0.1176 0.4215 0.058 Uiso 1 calc R . .
N27 N 0.5645(3) 0.0036(4) 0.3560(3) 0.0357(11) Uani 1 d . . .
C28 C 0.5361(4) -0.0323(6) 0.4294(4) 0.059(2) Uani 1 d . . .
H28 H 0.5136 0.0207 0.4585 0.070 Uiso 1 calc R . .
H28A H 0.5919 -0.0628 0.4657 0.070 Uiso 1 calc R . .
H28B H 0.4838 -0.0788 0.4133 0.070 Uiso 1 calc R . .
C29 C 0.6037(4) -0.0821(6) 0.3144(4) 0.062(2) Uani 1 d . . .
H29 H 0.6233 -0.0603 0.2647 0.074 Uiso 1 calc R . .
H29A H 0.5528 -0.1303 0.2995 0.074 Uiso 1 calc R . .
H29B H 0.6597 -0.1096 0.3527 0.074 Uiso 1 calc R . .
C30 C 0.0998(5) 0.2989(5) 0.0649(5) 0.072(2) Uani 1 d . . .
H30 H 0.0759 0.3492 0.0958 0.086 Uiso 1 calc R . .
H30A H 0.0504 0.2492 0.0503 0.086 Uiso 1 calc R . .
H30B H 0.1138 0.3257 0.0146 0.086 Uiso 1 calc R . .
C32 C 0.4455(5) -0.0448(6) 0.1271(5) 0.101(2) Uani 1 d . . .
N31 N 0.4105(3) -0.0306(3) 0.1738(3) 0.0422(10) Uani 1 d . . .
O1A O -0.1558(3) 0.3035(3) 0.2020(3) 0.0437(11) Uani 1 d . . .
O2A O -0.3101(3) 0.2183(3) 0.1126(3) 0.0459(11) Uani 1 d . . .
O3A O -0.1644(3) 0.4678(3) 0.3027(3) 0.0366(10) Uani 1 d . . .
O4A O -0.0878(3) 0.3142(4) 0.3862(3) 0.0517(13) Uani 1 d . . .
O5A O -0.1152(3) 0.5777(3) 0.1437(2) 0.0787(11) Uani 1 d . . .
O6A O -0.0264(3) 0.4490(3) 0.1674(2) 0.0710(10) Uani 1 d . . .
O7A O -0.2898(3) 0.4441(3) 0.1454(3) 0.0527(13) Uani 1 d . . .
C1A C -0.1456(5) 0.2154(5) 0.1787(4) 0.0374(15) Uani 1 d . . .
C2A C -0.2240(5) 0.1660(5) 0.1304(5) 0.0444(17) Uani 1 d . . .
C3A C -0.2195(5) 0.0683(6) 0.1068(4) 0.0545(18) Uani 1 d . . .
H3C H -0.2759 0.0358 0.0788 0.065 Uiso 1 calc R . .
C4A C -0.1337(6) 0.0243(6) 0.1253(5) 0.078(3) Uani 1 d . . .
H4C H -0.1298 -0.0389 0.1061 0.094 Uiso 1 calc R . .
C5A C -0.0435(6) 0.0692(6) 0.1748(5) 0.075(2) Uani 1 d . . .
H5C H 0.0154 0.0349 0.1905 0.090 Uiso 1 calc R . .
C6A C -0.0509(5) 0.1660(5) 0.1969(4) 0.0450(17) Uani 1 d . . .
C7A C 0.0457(4) 0.2105(6) 0.2384(4) 0.0472(18) Uani 1 d . . .
H7C H 0.1028 0.1729 0.2466 0.057 Uiso 1 calc R . .
N8A N 0.0524(3) 0.2993(4) 0.2633(3) 0.0412(13) Uani 1 d . . .
C9A C 0.1517(5) 0.3333(5) 0.3033(5) 0.058(2) Uani 1 d . . .
H9C H 0.1784 0.3719 0.2640 0.070 Uiso 1 calc R . .
H9D H 0.1952 0.2783 0.3204 0.070 Uiso 1 calc R . .
C10A C 0.1456(5) 0.3930(6) 0.3779(4) 0.062(2) Uani 1 d . . .
H10C H 0.2091 0.4234 0.4007 0.075 Uiso 1 calc R . .
H10D H 0.1294 0.3518 0.4211 0.075 Uiso 1 calc R . .
N11A N 0.0679(4) 0.4693(5) 0.3529(3) 0.0507(15) Uani 1 d . . .
C12A C 0.0968(6) 0.5499(5) 0.3090(5) 0.067(2) Uani 1 d . . .
H12C H 0.0424 0.5944 0.2937 0.080 Uiso 1 calc R . .
H12D H 0.1155 0.5273 0.2592 0.080 Uiso 1 calc R . .
H12E H 0.1518 0.5824 0.3445 0.080 Uiso 1 calc R . .
C13A C 0.0447(5) 0.5104(5) 0.4325(4) 0.0616(19) Uani 1 d . . .
H13C H 0.1025 0.5416 0.4652 0.074 Uiso 1 calc R . .
H13D H 0.0249 0.4588 0.4645 0.074 Uiso 1 calc R . .
H13E H -0.0079 0.5570 0.4180 0.074 Uiso 1 calc R . .
C14A C -0.3935(4) 0.1751(6) 0.0651(4) 0.057(2) Uani 1 d . . .
H14C H -0.4475 0.2203 0.0564 0.069 Uiso 1 calc R . .
H14D H -0.4098 0.1188 0.0939 0.069 Uiso 1 calc R . .
H14E H -0.3813 0.1561 0.0118 0.069 Uiso 1 calc R . .
C15A C -0.2114(3) 0.4296(5) 0.3571(3) 0.0340(15) Uani 1 d . . .
C16A C -0.1711(5) 0.3464(5) 0.4084(4) 0.0440(17) Uani 1 d . . .
C17A C -0.2163(4) 0.3092(5) 0.4639(4) 0.0441(16) Uani 1 d . . .
H17C H -0.1886 0.2544 0.4933 0.053 Uiso 1 calc R . .
C18A C -0.2981(6) 0.3442(5) 0.4808(4) 0.061(2) Uani 1 d . . .
H18C H -0.3241 0.3177 0.5236 0.073 Uiso 1 calc R . .
C19A C -0.3443(5) 0.4207(6) 0.4337(4) 0.059(2) Uani 1 d . . .
H19C H -0.3531 0.4714 0.4726 0.071 Uiso 1 calc R . .
H19D H -0.4098 0.3988 0.4057 0.071 Uiso 1 calc R . .
C20A C -0.3009(5) 0.4651(4) 0.3713(4) 0.0431(16) Uani 1 d . . .
C21A C -0.3612(4) 0.5463(4) 0.3267(4) 0.0417(15) Uani 1 d . . .
H21C H -0.4277 0.5214 0.3066 0.050 Uiso 1 calc R . .
H21D H -0.3649 0.5951 0.3687 0.050 Uiso 1 calc R . .
N22A N -0.3380(3) 0.5911(4) 0.2645(3) 0.0460(14) Uani 1 d . . .
C23A C -0.4021(6) 0.6705(6) 0.2237(5) 0.078(3) Uani 1 d . . .
H23C H -0.4409 0.7109 0.2486 0.094 Uiso 1 calc R . .
C24A C -0.3927(6) 0.6737(9) 0.1353(7) 0.157(5) Uani 1 d . . .
H24C H -0.4322 0.6211 0.1057 0.189 Uiso 1 calc R . .
H24D H -0.4225 0.7339 0.1111 0.189 Uiso 1 calc R . .
N25A N -0.2954(4) 0.6672(5) 0.1175(4) 0.0613(18) Uani 1 d . . .
C26A C -0.2584(5) 0.7665(4) 0.1207(5) 0.0683(19) Uani 1 d . . .
H26C H -0.1919 0.7663 0.1129 0.082 Uiso 1 calc R . .
H26D H -0.2595 0.7946 0.1742 0.082 Uiso 1 calc R . .
H26E H -0.2996 0.8041 0.0769 0.082 Uiso 1 calc R . .
C27A C -0.3047(5) 0.6366(5) 0.0300(4) 0.0713(19) Uani 1 d . . .
H27C H -0.3288 0.5711 0.0232 0.086 Uiso 1 calc R . .
H27D H -0.2412 0.6400 0.0159 0.086 Uiso 1 calc R . .
H27E H -0.3502 0.6787 -0.0065 0.086 Uiso 1 calc R . .
C28A C -0.0548(5) 0.2226(5) 0.4147(4) 0.060(2) Uani 1 d . . .
H28C H 0.0044 0.2074 0.3961 0.072 Uiso 1 calc R . .
H28D H -0.1048 0.1754 0.3928 0.072 Uiso 1 calc R . .
H28E H -0.0410 0.2215 0.4750 0.072 Uiso 1 calc R . .
N29A N -0.1380(5) 0.6754(5) 0.2860(4) 0.065(2) Uani 1 d . . .
C30A C -0.1265(5) 0.7488(6) 0.3286(4) 0.0535(19) Uani 1 d . . .
C31A C -0.0550(3) 0.5239(3) 0.1180(3) 0.0214(7) Uani 1 d U . .
C32A C -0.0095(2) 0.5508(3) 0.0361(2) 0.0149(6) Uani 1 d U . .
H32C H -0.0393 0.6096 0.0108 0.018 Uiso 1 calc R . .
H32D H -0.0234 0.4989 -0.0041 0.018 Uiso 1 calc R . .
H32E H 0.0607 0.5596 0.0537 0.018 Uiso 1 calc R . .

loop_
_atom_site_aniso_label
_atom_site_aniso_U_11
_atom_site_aniso_U_22
_atom_site_aniso_U_33
_atom_site_aniso_U_23
_atom_site_aniso_U_13
_atom_site_aniso_U_12
Ni1 0.0378(4) 0.0373(5) 0.0432(5) 0.0008(4) 0.0111(4) -0.0011(4)
Ni2 0.0354(4) 0.0366(5) 0.0377(5) -0.0023(4) 0.0075(3) -0.0009(4)
Ni4 0.0396(4) 0.0402(5) 0.0398(5) -0.0012(4) 0.0090(3) 0.0008(4)
Ni3 0.0378(4) 0.0404(5) 0.0401(5) 0.0032(4) 0.0079(3) 0.0014(4)
S1 0.0819(14) 0.0785(15) 0.0910(18) 0.0265(13) 0.0168(12) 0.0038(13)
S2 0.0920(13) 0.0757(13) 0.0863(14) -0.0004(11) 0.0282(11) 0.0088(12)
S3 0.1191(19) 0.0973(17) 0.0822(17) -0.0437(13) 0.0415(14) -0.0666(16)
O1 0.042(2) 0.035(2) 0.055(3) 0.008(2) 0.028(2) 0.000(2)
O2 0.044(2) 0.041(3) 0.048(3) -0.014(2) 0.019(2) -0.010(2)
O3 0.038(2) 0.061(3) 0.080(4) 0.017(3) 0.000(2) 0.002(2)
O4 0.037(2) 0.036(3) 0.066(3) 0.010(2) 0.004(2) -0.013(2)
O5 0.064(3) 0.044(3) 0.071(3) 0.019(2) 0.016(3) 0.011(3)
C1 0.058(4) 0.034(4) 0.041(4) 0.004(3) 0.013(3) 0.017(3)
C2 0.030(3) 0.047(4) 0.036(3) 0.008(3) 0.012(2) 0.014(3)
C3 0.050(4) 0.062(5) 0.056(5) -0.014(4) -0.004(3) 0.025(4)
C4 0.050(3) 0.090(6) 0.044(4) 0.017(4) 0.017(3) 0.016(4)
C5 0.047(3) 0.059(5) 0.049(4) -0.006(3) 0.017(3) -0.006(3)
C6 0.030(3) 0.052(4) 0.044(4) 0.011(3) 0.014(3) 0.002(3)
C7 0.042(3) 0.073(5) 0.070(4) 0.023(4) 0.040(3) 0.017(4)
N8 0.040(3) 0.041(3) 0.051(3) -0.013(3) 0.021(2) -0.016(3)
C9 0.059(4) 0.043(4) 0.103(6) -0.007(4) 0.038(4) -0.014(4)
C10 0.053(3) 0.034(2) 0.054(3) 0.003(2) -0.010(2) 0.001(3)
N11 0.068(4) 0.037(3) 0.055(4) -0.021(3) 0.006(3) -0.018(3)
C12 0.139(6) 0.114(6) 0.066(4) -0.042(4) -0.003(4) 0.023(5)
C13 0.139(6) 0.114(6) 0.066(4) -0.042(4) -0.003(4) 0.023(5)
C14 0.077(5) 0.050(4) 0.088(6) -0.026(4) 0.043(4) -0.014(4)
N15 0.061(4) 0.047(4) 0.051(4) -0.004(3) 0.002(3) 0.007(3)
C16 0.036(3) 0.056(4) 0.048(4) 0.009(3) -0.003(3) 0.018(3)
C17 0.039(3) 0.031(3) 0.047(4) -0.001(3) 0.008(3) 0.011(3)
C18 0.063(4) 0.036(4) 0.039(4) -0.001(3) 0.006(3) 0.001(4)
C19 0.081(5) 0.037(4) 0.072(5) 0.028(4) 0.022(4) 0.012(4)
C20 0.062(4) 0.032(3) 0.095(5) -0.009(3) 0.030(4) -0.026(4)
C21 0.047(3) 0.045(4) 0.058(3) 0.011(3) 0.008(3) -0.022(3)
C22 0.048(4) 0.035(4) 0.059(4) -0.008(3) 0.011(3) -0.005(3)
C23 0.051(4) 0.051(5) 0.046(4) 0.003(3) 0.010(3) -0.007(4)
N24 0.026(3) 0.075(5) 0.058(4) 0.000(3) 0.011(2) -0.003(3)
C25 0.037(3) 0.072(5) 0.052(4) -0.014(4) 0.008(3) -0.018(4)
C26 0.051(4) 0.055(4) 0.035(3) 0.006(3) 0.004(2) 0.007(4)
N27 0.039(3) 0.027(2) 0.041(3) 0.000(2) 0.010(2) 0.008(2)
C28 0.052(3) 0.071(5) 0.044(4) 0.034(3) -0.007(3) 0.004(4)
C29 0.037(3) 0.071(5) 0.073(5) -0.031(4) 0.001(3) 0.018(4)
C30 0.088(5) 0.036(3) 0.078(5) 0.014(3) -0.009(4) 0.024(4)
C32 0.068(4) 0.109(6) 0.129(6) 0.055(5) 0.028(4) 0.015(4)
N31 0.039(2) 0.050(3) 0.043(2) -0.0038(19) 0.0194(18) -0.006(2)
O1A 0.043(2) 0.039(3) 0.046(3) -0.004(2) 0.003(2) -0.005(2)
O2A 0.031(2) 0.051(3) 0.050(3) 0.007(2) -0.0036(18) 0.001(2)
O3A 0.036(2) 0.032(2) 0.038(2) 0.0136(19) -0.0001(17) 0.0046(19)
O4A 0.055(3) 0.047(3) 0.052(3) 0.014(2) 0.008(2) 0.000(3)
O5A 0.068(2) 0.099(3) 0.081(2) 0.021(2) 0.042(2) 0.010(2)
O6A 0.095(3) 0.053(2) 0.069(2) 0.0265(18) 0.0272(19) 0.010(2)
O7A 0.074(3) 0.024(2) 0.050(3) -0.0068(19) -0.006(2) 0.017(2)
C1A 0.047(3) 0.037(3) 0.031(3) 0.010(3) 0.014(3) 0.019(3)
C2A 0.043(4) 0.038(4) 0.056(4) 0.005(3) 0.020(3) 0.002(3)
C3A 0.053(4) 0.056(5) 0.054(4) 0.007(4) 0.012(3) -0.005(4)
C4A 0.107(7) 0.045(4) 0.089(6) -0.028(4) 0.034(5) -0.026(5)
C5A 0.089(6) 0.047(4) 0.099(6) 0.015(4) 0.044(5) 0.007(5)
C6A 0.057(4) 0.043(4) 0.043(4) -0.005(3) 0.026(3) 0.003(3)
C7A 0.040(3) 0.053(4) 0.049(4) 0.009(3) 0.012(3) 0.025(3)
N8A 0.047(3) 0.039(3) 0.037(3) 0.000(2) 0.008(2) 0.006(3)
C9A 0.044(4) 0.056(4) 0.070(5) -0.024(4) 0.007(4) 0.000(4)
C10A 0.040(3) 0.075(5) 0.067(5) 0.008(4) 0.001(3) 0.022(4)
N11A 0.041(3) 0.062(4) 0.045(3) 0.003(3) 0.001(2) -0.002(3)
C12A 0.071(5) 0.042(4) 0.078(5) 0.005(3) -0.004(4) -0.008(4)
C13A 0.070(4) 0.060(4) 0.056(4) 0.013(3) 0.016(3) 0.003(4)
C14A 0.033(3) 0.088(5) 0.051(4) -0.005(4) 0.008(3) -0.005(3)
C15A 0.023(3) 0.046(4) 0.032(3) -0.008(3) 0.003(2) -0.005(3)
C16A 0.055(4) 0.031(3) 0.040(4) 0.011(3) -0.001(3) 0.007(3)
C17A 0.055(4) 0.044(4) 0.040(4) 0.001(3) 0.024(3) 0.003(3)
C18A 0.080(5) 0.067(5) 0.039(4) 0.023(4) 0.023(4) -0.023(4)
C19A 0.062(4) 0.072(5) 0.052(4) -0.030(4) 0.030(3) -0.041(4)
C20A 0.056(4) 0.034(3) 0.040(4) -0.004(3) 0.012(3) -0.012(3)
C21A 0.046(3) 0.030(3) 0.047(3) -0.004(2) 0.005(3) 0.007(3)
N22A 0.043(3) 0.037(3) 0.060(4) -0.017(3) 0.016(2) 0.002(3)
C23A 0.078(5) 0.075(5) 0.080(6) 0.014(4) 0.016(4) 0.057(5)
C24A 0.093(6) 0.235(12) 0.168(9) 0.144(9) 0.080(6) 0.098(7)
N25A 0.059(4) 0.067(4) 0.056(4) 0.004(3) 0.008(3) -0.027(3)
C26A 0.091(4) 0.027(2) 0.072(4) 0.012(2) -0.014(3) -0.007(3)
C27A 0.086(4) 0.059(4) 0.057(4) -0.004(3) -0.008(3) -0.016(4)
C28A 0.057(4) 0.056(5) 0.057(4) 0.024(4) -0.006(3) 0.011(4)
N29A 0.057(4) 0.047(4) 0.081(5) 0.004(4) -0.002(3) -0.015(3)
C30A 0.054(4) 0.058(4) 0.049(4) 0.023(4) 0.012(3) -0.007(4)
C31A 0.0195(14) 0.0151(14) 0.0279(15) 0.0040(12) 0.0017(11) 0.0006(13)
C32A 0.0121(13) 0.0137(14) 0.0207(15) 0.0040(12) 0.0072(11) -0.0014(13)

loop_
_atom_type_symbol
_atom_type_description
_atom_type_scat_dispersion_real
_atom_type_scat_dispersion_imag
_atom_type_scat_source
C C 0.0033 0.0016 'International Tables Vol C Tables 4.2.6.8 and 6.1.1.4'
H H 0.0000 0.0000 'International Tables Vol C Tables 4.2.6.8 and 6.1.1.4'
N N 0.0061 0.0033 'International Tables Vol C Tables 4.2.6.8 and 6.1.1.4'
O O 0.0106 0.0060 'International Tables Vol C Tables 4.2.6.8 and 6.1.1.4'
S S 0.1246 0.1234 'International Tables Vol C Tables 4.2.6.8 and 6.1.1.4'
Ni Ni 0.3393 1.1124 'International Tables Vol C Tables 4.2.6.8 and 6.1.1.4'

loop_
_geom_angle_atom_site_label_1
_geom_angle_atom_site_label_2
_geom_angle_atom_site_label_3
_geom_angle
_geom_angle_site_symmetry_1
_geom_angle_site_symmetry_3
_geom_angle_publ_flag
N8 Ni1 N15 91.7(2) . . ?
N8 Ni1 O1 89.56(19) . . ?
N15 Ni1 O1 92.03(19) . . ?
N8 Ni1 N11 83.2(2) . . ?
N15 Ni1 N11 94.0(2) . . ?
O1 Ni1 N11 170.7(2) . . ?
N8 Ni1 N31 163.4(2) . . ?
N15 Ni1 N31 97.4(2) . . ?
O1 Ni1 N31 76.29(16) . . ?
N11 Ni1 N31 109.9(2) . . ?
N8 Ni1 O3 89.7(2) . . ?
N15 Ni1 O3 174.3(2) . . ?
O1 Ni1 O3 82.46(18) . . ?
N11 Ni1 O3 91.7(2) . . ?
N31 Ni1 O3 79.90(17) . . ?
O4 Ni2 O1 90.26(17) . . ?
O4 Ni2 N24 89.7(2) . . ?
O1 Ni2 N24 168.1(2) . . ?
O4 Ni2 N27 173.27(19) . . ?
O1 Ni2 N27 95.66(17) . . ?
N24 Ni2 N27 83.8(2) . . ?
O4 Ni2 O2 89.23(19) . . ?
O1 Ni2 O2 76.38(17) . . ?
N24 Ni2 O2 91.7(2) . . ?
N27 Ni2 O2 89.03(17) . . ?
O4 Ni2 N31 88.44(18) . . ?
O1 Ni2 N31 76.19(17) . . ?
N24 Ni2 N31 115.7(2) . . ?
N27 Ni2 N31 96.09(17) . . ?
O2 Ni2 N31 152.45(16) . . ?
O3A Ni4 O5A 105.18(17) . . ?
O3A Ni4 N22A 91.2(2) . . ?
O5A Ni4 N22A 163.5(2) . . ?
O3A Ni4 N29A 91.0(2) . . ?
O5A Ni4 N29A 85.3(2) . . ?
N22A Ni4 N29A 92.3(2) . . ?
O3A Ni4 O7A 83.55(16) . . ?
O5A Ni4 O7A 93.40(18) . . ?
N22A Ni4 O7A 90.52(19) . . ?
N29A Ni4 O7A 173.9(2) . . ?
O3A Ni4 N25A 172.16(19) . . ?
O5A Ni4 N25A 80.9(2) . . ?
N22A Ni4 N25A 83.0(2) . . ?
N29A Ni4 N25A 94.4(2) . . ?
O7A Ni4 N25A 91.26(19) . . ?
N8A Ni3 O1A 91.1(2) . . ?
N8A Ni3 O3A 170.52(19) . . ?
O1A Ni3 O3A 88.92(17) . . ?
N8A Ni3 O6A 83.37(18) . . ?
O1A Ni3 O6A 88.49(17) . . ?
O3A Ni3 O6A 106.10(16) . . ?
N8A Ni3 N11A 82.7(2) . . ?
O1A Ni3 N11A 173.7(2) . . ?
O3A Ni3 N11A 97.11(19) . . ?
O6A Ni3 N11A 91.59(19) . . ?
N8A Ni3 O4A 94.8(2) . . ?
O1A Ni3 O4A 87.88(18) . . ?
O3A Ni3 O4A 75.69(17) . . ?
O6A Ni3 O4A 175.93(18) . . ?
N11A Ni3 O4A 91.81(19) . . ?
C1 O1 Ni2 119.2(4) . . ?
C1 O1 Ni1 125.4(4) . . ?
Ni2 O1 Ni1 110.5(2) . . ?
C2 O2 C14 119.3(5) . . ?
C2 O2 Ni2 107.2(3) . . ?
C14 O2 Ni2 127.9(4) . . ?
C17 O4 Ni2 127.5(4) . . ?
C18 O5 C30 118.2(5) . . ?
O1 C1 C2 116.3(6) . . ?
O1 C1 C6 125.6(6) . . ?
C2 C1 C6 118.2(6) . . ?
C1 C2 C3 123.2(6) . . ?
C1 C2 O2 118.1(5) . . ?
C3 C2 O2 118.5(6) . . ?
C4 C3 C2 116.7(7) . . ?
C4 C3 H3 121.6 . . ?
C2 C3 H3 121.7 . . ?
C5 C4 C3 119.9(7) . . ?
C5 C4 H4 120.0 . . ?
C3 C4 H4 120.1 . . ?
C4 C5 C6 121.0(6) . . ?
C4 C5 H5 119.5 . . ?
C6 C5 H5 119.5 . . ?
C1 C6 C5 120.5(6) . . ?
C1 C6 C7 121.4(6) . . ?
C5 C6 C7 118.0(5) . . ?
N8 C7 C6 129.6(6) . . ?
N8 C7 H7 115.2 . . ?
C6 C7 H7 115.2 . . ?
C7 N8 C9 121.8(5) . . ?
C7 N8 Ni1 127.3(5) . . ?
C9 N8 Ni1 110.8(4) . . ?
N8 C9 C10 109.6(6) . . ?
N8 C9 H9 109.7 . . ?
C10 C9 H9 109.8 . . ?
N8 C9 H9A 109.8 . . ?
C10 C9 H9A 109.8 . . ?
H9 C9 H9A 108.2 . . ?
C9 C10 N11 107.9(5) . . ?
C9 C10 H10 110.1 . . ?
N11 C10 H10 110.1 . . ?
C9 C10 H10A 110.1 . . ?
N11 C10 H10A 110.1 . . ?
H10 C10 H10A 108.4 . . ?
C10 N11 C12 117.5(6) . . ?
C10 N11 C13 107.7(6) . . ?
C12 N11 C13 107.7(6) . . ?
C10 N11 Ni1 103.7(4) . . ?
C12 N11 Ni1 109.6(5) . . ?
C13 N11 Ni1 110.5(5) . . ?
N11 C12 H12 109.6 . . ?
N11 C12 H12A 109.4 . . ?
H12 C12 H12A 109.5 . . ?
N11 C12 H12B 109.4 . . ?
H12 C12 H12B 109.5 . . ?
H12A C12 H12B 109.5 . . ?
N11 C13 H13 109.4 . . ?
N11 C13 H13A 109.6 . . ?
H13 C13 H13A 109.5 . . ?
N11 C13 H13B 109.4 . . ?
H13 C13 H13B 109.5 . . ?
H13A C13 H13B 109.5 . . ?
O2 C14 H14 109.6 . . ?
O2 C14 H14A 109.4 . . ?
H14 C14 H14A 109.5 . . ?
O2 C14 H14B 109.5 . . ?
H14 C14 H14B 109.5 . . ?
H14A C14 H14B 109.5 . . ?
C16 N15 Ni1 164.3(7) . . ?
N15 C16 S1 174.2(7) . . ?
O4 C17 C22 125.7(6) . . ?
O4 C17 C18 117.2(6) . . ?
C22 C17 C18 117.1(6) . . ?
C19 C18 O5 125.8(7) . . ?
C19 C18 C17 121.4(7) . . ?
O5 C18 C17 112.6(5) . . ?
C18 C19 C20 119.4(7) . . ?
C18 C19 H19 120.3 . . ?
C20 C19 H19 120.3 . . ?
C21 C20 C19 118.4(6) . . ?
C21 C20 H20 120.8 . . ?
C19 C20 H20 120.8 . . ?
C20 C21 C22 125.2(6) . . ?
C20 C21 H21 117.4 . . ?
C22 C21 H21 117.4 . . ?
C23 C22 C21 119.7(6) . . ?
C23 C22 C17 122.1(6) . . ?
C21 C22 C17 118.2(6) . . ?
N24 C23 C22 128.7(7) . . ?
N24 C23 H23 115.7 . . ?
C22 C23 H23 115.6 . . ?
C23 N24 C25 122.1(6) . . ?
C23 N24 Ni2 125.2(5) . . ?
C25 N24 Ni2 112.7(5) . . ?
N24 C25 C26 107.0(5) . . ?
N24 C25 H25 110.3 . . ?
C26 C25 H25 110.3 . . ?
N24 C25 H25A 110.4 . . ?
C26 C25 H25A 110.4 . . ?
H25 C25 H25A 108.6 . . ?
N27 C26 C25 112.2(4) . . ?
N27 C26 H26 109.1 . . ?
C25 C26 H26 109.1 . . ?
N27 C26 H26A 109.2 . . ?
C25 C26 H26A 109.2 . . ?
H26 C26 H26A 107.9 . . ?
C28 N27 C26 111.5(5) . . ?
C28 N27 C29 107.4(5) . . ?
C26 N27 C29 108.0(4) . . ?
C28 N27 Ni2 111.9(3) . . ?
C26 N27 Ni2 103.3(3) . . ?
C29 N27 Ni2 114.7(4) . . ?
N27 C28 H28 109.7 . . ?
N27 C28 H28A 109.5 . . ?
H28 C28 H28A 109.5 . . ?
N27 C28 H28B 109.2 . . ?
H28 C28 H28B 109.5 . . ?
H28A C28 H28B 109.5 . . ?
N27 C29 H29 109.5 . . ?
N27 C29 H29A 109.4 . . ?
H29 C29 H29A 109.5 . . ?
N27 C29 H29B 109.4 . . ?
H29 C29 H29B 109.5 . . ?
H29A C29 H29B 109.5 . . ?
O5 C30 H30 109.5 . . ?
O5 C30 H30A 109.5 . . ?
H30 C30 H30A 109.5 . . ?
O5 C30 H30B 109.4 . . ?
H30 C30 H30B 109.5 . . ?
H30A C30 H30B 109.5 . . ?
N31 C32 S2 171.8(7) . . ?
C32 N31 Ni1 134.6(6) . . ?
C32 N31 Ni2 128.7(6) . . ?
Ni1 N31 Ni2 96.63(17) . . ?
C1A O1A Ni3 128.1(4) . . ?
C2A O2A C14A 118.4(6) . . ?
C15A O3A Ni3 117.1(3) . . ?
C15A O3A Ni4 126.6(3) . . ?
Ni3 O3A Ni4 112.3(2) . . ?
C16A O4A C28A 116.3(5) . . ?
C16A O4A Ni3 114.3(4) . . ?
C28A O4A Ni3 125.5(5) . . ?
C31A O5A Ni4 138.9(3) . . ?
C31A O6A Ni3 138.7(3) . . ?
O1A C1A C2A 120.7(6) . . ?
O1A C1A C6A 122.4(6) . . ?
C2A C1A C6A 116.7(6) . . ?
O2A C2A C1A 113.7(6) . . ?
O2A C2A C3A 122.4(6) . . ?
C1A C2A C3A 123.6(6) . . ?
C4A C3A C2A 118.3(7) . . ?
C4A C3A H3C 120.8 . . ?
C2A C3A H3C 120.8 . . ?
C3A C4A C5A 123.4(7) . . ?
C3A C4A H4C 118.3 . . ?
C5A C4A H4C 118.3 . . ?
C6A C5A C4A 116.4(8) . . ?
C6A C5A H5C 121.8 . . ?
C4A C5A H5C 121.8 . . ?
C5A C6A C1A 120.8(7) . . ?
C5A C6A C7A 113.7(7) . . ?
C1A C6A C7A 125.5(6) . . ?
N8A C7A C6A 121.9(6) . . ?
N8A C7A H7C 119.0 . . ?
C6A C7A H7C 119.1 . . ?
C7A N8A C9A 116.1(6) . . ?
C7A N8A Ni3 128.7(5) . . ?
C9A N8A Ni3 114.1(4) . . ?
N8A C9A C10A 108.8(5) . . ?
N8A C9A H9C 109.9 . . ?
C10A C9A H9C 109.8 . . ?
N8A C9A H9D 110.0 . . ?
C10A C9A H9D 110.0 . . ?
H9C C9A H9D 108.3 . . ?
C9A C10A N11A 109.5(5) . . ?
C9A C10A H10C 109.9 . . ?
N11A C10A H10C 109.8 . . ?
C9A C10A H10D 109.7 . . ?
N11A C10A H10D 109.7 . . ?
H10C C10A H10D 108.2 . . ?
C12A N11A C10A 114.7(5) . . ?
C12A N11A C13A 106.1(6) . . ?
C10A N11A C13A 107.8(5) . . ?
C12A N11A Ni3 111.6(4) . . ?
C10A N11A Ni3 102.9(4) . . ?
C13A N11A Ni3 114.0(4) . . ?
N11A C12A H12C 109.6 . . ?
N11A C12A H12D 109.4 . . ?
H12C C12A H12D 109.5 . . ?
N11A C12A H12E 109.4 . . ?
H12C C12A H12E 109.5 . . ?
H12D C12A H12E 109.5 . . ?
N11A C13A H13C 109.4 . . ?
N11A C13A H13D 109.4 . . ?
H13C C13A H13D 109.5 . . ?
N11A C13A H13E 109.6 . . ?
H13C C13A H13E 109.5 . . ?
H13D C13A H13E 109.5 . . ?
O2A C14A H14C 109.5 . . ?
O2A C14A H14D 109.4 . . ?
H14C C14A H14D 109.5 . . ?
O2A C14A H14E 109.5 . . ?
H14C C14A H14E 109.5 . . ?
H14D C14A H14E 109.5 . . ?
O3A C15A C20A 124.2(6) . . ?
O3A C15A C16A 121.0(5) . . ?
C20A C15A C16A 114.8(6) . . ?
C17A C16A O4A 128.4(6) . . ?
C17A C16A C15A 121.5(6) . . ?
O4A C16A C15A 110.1(5) . . ?
C16A C17A C18A 124.5(6) . . ?
C16A C17A H17C 117.7 . . ?
C18A C17A H17C 117.8 . . ?
C17A C18A C19A 118.6(6) . . ?
C17A C18A H18C 120.7 . . ?
C19A C18A H18C 120.7 . . ?
C18A C19A C20A 120.5(6) . . ?
C18A C19A H19C 107.2 . . ?
C20A C19A H19C 107.2 . . ?
C18A C19A H19D 107.2 . . ?
C20A C19A H19D 107.2 . . ?
H19C C19A H19D 106.9 . . ?
C15A C20A C19A 119.9(6) . . ?
C15A C20A C21A 127.1(6) . . ?
C19A C20A C21A 112.9(6) . . ?
N22A C21A C20A 122.2(6) . . ?
N22A C21A H21C 106.7 . . ?
C20A C21A H21C 106.8 . . ?
N22A C21A H21D 106.8 . . ?
C20A C21A H21D 106.8 . . ?
H21C C21A H21D 106.6 . . ?
C21A N22A C23A 118.7(5) . . ?
C21A N22A Ni4 127.8(4) . . ?
C23A N22A Ni4 113.5(5) . . ?
N22A C23A C24A 106.7(6) . . ?
N22A C23A H23C 126.7 . . ?
C24A C23A H23C 126.6 . . ?
N25A C24A C23A 119.0(8) . . ?
N25A C24A H24C 107.5 . . ?
C23A C24A H24C 107.5 . . ?
N25A C24A H24D 107.6 . . ?
C23A C24A H24D 107.6 . . ?
H24C C24A H24D 107.0 . . ?
C24A N25A C26A 105.8(8) . . ?
C24A N25A C27A 109.4(7) . . ?
C26A N25A C27A 104.9(6) . . ?
C24A N25A Ni4 103.0(5) . . ?
C26A N25A Ni4 116.7(4) . . ?
C27A N25A Ni4 116.5(5) . . ?
N25A C26A H26C 109.4 . . ?
N25A C26A H26D 109.5 . . ?
H26C C26A H26D 109.5 . . ?
N25A C26A H26E 109.5 . . ?
H26C C26A H26E 109.5 . . ?
H26D C26A H26E 109.5 . . ?
N25A C27A H27C 109.4 . . ?
N25A C27A H27D 109.5 . . ?
H27C C27A H27D 109.5 . . ?
N25A C27A H27E 109.5 . . ?
H27C C27A H27E 109.5 . . ?
H27D C27A H27E 109.5 . . ?
O4A C28A H28C 109.5 . . ?
O4A C28A H28D 109.5 . . ?
H28C C28A H28D 109.5 . . ?
O4A C28A H28E 109.5 . . ?
H28C C28A H28E 109.5 . . ?
H28D C28A H28E 109.5 . . ?
C30A N29A Ni4 155.6(7) . . ?
N29A C30A S3 173.2(7) . . ?
O5A C31A O6A 112.9(4) . . ?
O5A C31A C32A 122.9(3) . . ?
O6A C31A C32A 123.9(3) . . ?
C31A C32A H32C 109.5 . . ?
C31A C32A H32D 109.5 . . ?
H32C C32A H32D 109.5 . . ?
C31A C32A H32E 109.5 . . ?
H32C C32A H32E 109.5 . . ?
H32D C32A H32E 109.5 . . ?

loop_
_geom_bond_atom_site_label_1
_geom_bond_atom_site_label_2
_geom_bond_distance
_geom_bond_site_symmetry_2
_geom_bond_publ_flag
Ni1 N8 1.969(5) . ?
Ni1 N15 2.041(7) . ?
Ni1 O1 2.048(5) . ?
Ni1 N11 2.166(5) . ?
Ni1 N31 2.207(4) . ?
Ni1 O3 2.209(5) . ?
Ni2 O4 1.988(4) . ?
Ni2 O1 2.003(4) . ?
Ni2 N24 2.005(6) . ?
Ni2 N27 2.169(5) . ?
Ni2 O2 2.225(4) . ?
Ni2 N31 2.250(5) . ?
Ni4 O3A 2.015(4) . ?
Ni4 O5A 2.026(3) . ?
Ni4 N22A 2.044(5) . ?
Ni4 N29A 2.055(7) . ?
Ni4 O7A 2.158(4) . ?
Ni4 N25A 2.184(6) . ?
Ni3 N8A 1.968(5) . ?
Ni3 O1A 2.008(4) . ?
Ni3 O3A 2.011(4) . ?
Ni3 O6A 2.047(3) . ?
Ni3 N11A 2.181(5) . ?
Ni3 O4A 2.235(5) . ?
S1 C16 1.675(7) . ?
S2 C32 1.757(9) . ?
S3 C30A 1.566(8) . ?
O1 C1 1.327(7) . ?
O2 C2 1.429(6) . ?
O2 C14 1.437(7) . ?
O4 C17 1.311(7) . ?
O5 C18 1.365(8) . ?
O5 C30 1.480(7) . ?
C1 C2 1.359(8) . ?
C1 C6 1.388(8) . ?
C2 C3 1.427(8) . ?
C3 C4 1.423(10) . ?
C3 H3 0.9300 . ?
C4 C5 1.365(10) . ?
C4 H4 0.9300 . ?
C5 C6 1.409(8) . ?
C5 H5 0.9300 . ?
C6 C7 1.428(9) . ?
C7 N8 1.240(7) . ?
C7 H7 0.9300 . ?
N8 C9 1.453(9) . ?
C9 C10 1.475(9) . ?
C9 H9 0.9700 . ?
C9 H9A 0.9700 . ?
C10 N11 1.482(8) . ?
C10 H10 0.9700 . ?
C10 H10A 0.9700 . ?
N11 C12 1.500(11) . ?
N11 C13 1.515(11) . ?
C12 H12 0.9600 . ?
C12 H12A 0.9600 . ?
C12 H12B 0.9600 . ?
C13 H13 0.9600 . ?
C13 H13A 0.9600 . ?
C13 H13B 0.9600 . ?
C14 H14 0.9600 . ?
C14 H14A 0.9600 . ?
C14 H14B 0.9600 . ?
N15 C16 1.094(8) . ?
C17 C22 1.408(9) . ?
C17 C18 1.465(8) . ?
C18 C19 1.345(9) . ?
C19 C20 1.455(9) . ?
C19 H19 0.9300 . ?
C20 C21 1.304(8) . ?
C20 H20 0.9300 . ?
C21 C22 1.403(9) . ?
C21 H21 0.9300 . ?
C22 C23 1.381(9) . ?
C23 N24 1.304(9) . ?
C23 H23 0.9300 . ?
N24 C25 1.464(8) . ?
C25 C26 1.535(9) . ?
C25 H25 0.9700 . ?
C25 H25A 0.9700 . ?
C26 N27 1.463(8) . ?
C26 H26 0.9700 . ?
C26 H26A 0.9700 . ?
N27 C28 1.433(7) . ?
N27 C29 1.521(7) . ?
C28 H28 0.9600 . ?
C28 H28A 0.9600 . ?
C28 H28B 0.9600 . ?
C29 H29 0.9600 . ?
C29 H29A 0.9600 . ?
C29 H29B 0.9600 . ?
C30 H30 0.9600 . ?
C30 H30A 0.9600 . ?
C30 H30B 0.9600 . ?
C32 N31 1.011(8) . ?
O1A C1A 1.289(7) . ?
O2A C2A 1.370(7) . ?
O2A C14A 1.376(7) . ?
O3A C15A 1.323(6) . ?
O4A C16A 1.362(7) . ?
O4A C28A 1.386(8) . ?
O5A C31A 1.257(6) . ?
O6A C31A 1.315(5) . ?
C1A C2A 1.374(9) . ?
C1A C6A 1.451(8) . ?
C2A C3A 1.404(9) . ?
C3A C4A 1.310(10) . ?
C3A H3C 0.9300 . ?
C4A C5A 1.466(10) . ?
C4A H4C 0.9300 . ?
C5A C6A 1.390(10) . ?
C5A H5C 0.9300 . ?
C6A C7A 1.492(9) . ?
C7A N8A 1.285(9) . ?
C7A H7C 0.9300 . ?
N8A C9A 1.464(8) . ?
C9A C10A 1.488(10) . ?
C9A H9C 0.9700 . ?
C9A H9D 0.9700 . ?
C10A N11A 1.496(9) . ?
C10A H10C 0.9700 . ?
C10A H10D 0.9700 . ?
N11A C12A 1.427(8) . ?
N11A C13A 1.518(8) . ?
C12A H12C 0.9600 . ?
C12A H12D 0.9600 . ?
C12A H12E 0.9600 . ?
C13A H13C 0.9600 . ?
C13A H13D 0.9600 . ?
C13A H13E 0.9600 . ?
C14A H14C 0.9600 . ?
C14A H14D 0.9600 . ?
C14A H14E 0.9600 . ?
C15A C20A 1.401(8) . ?
C15A C16A 1.455(8) . ?
C16A C17A 1.318(8) . ?
C17A C18A 1.318(10) . ?
C17A H17C 0.9300 . ?
C18A C19A 1.375(10) . ?
C18A H18C 0.9300 . ?
C19A C20A 1.432(8) . ?
C19A H19C 0.9700 . ?
C19A H19D 0.9700 . ?
C20A C21A 1.487(7) . ?
C21A N22A 1.289(7) . ?
C21A H21C 0.9700 . ?
C21A H21D 0.9700 . ?
N22A C23A 1.473(9) . ?
C23A C24A 1.479(11) . ?
C23A H23C 0.9300 . ?
C24A N25A 1.447(9) . ?
C24A H24C 0.9700 . ?
C24A H24D 0.9700 . ?
N25A C26A 1.458(8) . ?
N25A C27A 1.468(9) . ?
C26A H26C 0.9600 . ?
C26A H26D 0.9600 . ?
C26A H26E 0.9600 . ?
C27A H27C 0.9600 . ?
C27A H27D 0.9600 . ?
C27A H27E 0.9600 . ?
C28A H28C 0.9600 . ?
C28A H28D 0.9600 . ?
C28A H28E 0.9600 . ?
N29A C30A 1.216(9) . ?
C31A C32A 1.646(5) . ?
C32A H32C 0.9600 . ?
C32A H32D 0.9600 . ?
C32A H32E 0.9600 . ?
